data_8101002
loop_
_publ_author_name
'Yao, Qingwei'
'Zheng, Chong'
'Li, Shoujian'

_publ_section_title
;
Crystal structure of (R,R)-N,N'-(2-oxo-1,3-propanediyl)-N,N'-bis
(trifluoromethylsulfonyl)-1,2-cyclohexanediamine, C~11~H~14~F~6~N~2~O~5~S~2~
;
_journal_issue 3
_journal_name_full 'Zeitschrift f\"ur Kristallographie - New Crystal Structures'
_journal_page_first 338
_journal_page_last 340
_journal_volume 216
_journal_year 2001
_chemical_formula_sum 'C11 H14 F6 N2 O5 S2'
_chemical_formula_weight 432.36
_space_group_IT_number 4
_symmetry_cell_setting monoclinic
_symmetry_space_group_name_Hall 'P 2yb'
_symmetry_space_group_name_H-M 'P 1 21 1'
_cell_angle_alpha 90.00
_cell_angle_beta 92.44
_cell_angle_gamma 90.00
_cell_formula_units_Z 4
_cell_length_a 6.36250(10)
_cell_length_b 16.8205(2)
_cell_length_c 15.8190(2)
_cell_measurement_temperature 173(2)
_cell_volume 1691.43(4)
_diffrn_ambient_temperature 173(2)
_exptl_crystal_density_diffrn 1.698
_cod_original_sg_symbol_H-M 'P 21'
_cod_database_code 8101002

loop_
_symmetry_equiv_pos_as_xyz
'x, y, z'
'-x, y+1/2, -z'

loop_
_atom_site_label
_atom_site_type_symbol
_atom_site_fract_x
_atom_site_fract_y
_atom_site_fract_z
_atom_site_U_iso_or_equiv
_atom_site_adp_type
_atom_site_occupancy
_atom_site_symmetry_multiplicity
_atom_site_calc_flag
_atom_site_refinement_flags
_atom_site_disorder_assembly
_atom_site_disorder_group
S1 S 0.19343(14) 1.02460(6) 0.38310(6) 0.0313(2) Uani 1 2 d . . .
S2 S 0.16528(16) 0.99609(6) 0.63187(6) 0.0340(2) Uani 1 2 d . . .
S1' S 0.35800(17) 0.72269(5) -0.13054(6) 0.0347(2) Uani 1 2 d . . .
S2' S 0.30594(13) 0.74015(5) 0.11933(6) 0.02881(19) Uani 1 2 d . . .
O1 O -0.2540(6) 1.18021(19) 0.4849(2) 0.0563(9) Uani 1 2 d . . .
O1' O 0.7801(5) 0.56608(18) -0.0017(3) 0.0561(9) Uani 1 2 d . . .
O11 O 0.2240(5) 1.10711(19) 0.3932(2) 0.0474(8) Uani 1 2 d . . .
O12 O 0.3469(4) 0.9678(2) 0.4112(2) 0.0462(8) Uani 1 2 d . . .
O21 O 0.2658(6) 1.0722(2) 0.6265(2) 0.0541(9) Uani 1 2 d . . .
O22 O 0.2671(4) 0.92500(18) 0.60864(18) 0.0382(6) Uani 1 2 d . . .
O11' O 0.3429(6) 0.63796(19) -0.1311(2) 0.0545(9) Uani 1 2 d . . .
O12' O 0.1876(4) 0.77239(19) -0.1088(2) 0.0421(7) Uani 1 2 d . . .
O21' O 0.2056(4) 0.66660(17) 0.0990(2) 0.0414(7) Uani 1 2 d . . .
O22' O 0.2114(4) 0.81358(17) 0.09595(18) 0.0348(6) Uani 1 2 d . . .
F11 F 0.0365(6) 1.0602(2) 0.23335(19) 0.0671(9) Uani 1 2 d . . .
F12 F 0.3605(6) 1.0248(2) 0.2362(2) 0.0739(10) Uani 1 2 d . . .
F13 F 0.1176(6) 0.93726(17) 0.24838(18) 0.0590(8) Uani 1 2 d . . .
F21 F 0.0272(6) 0.9181(2) 0.76166(18) 0.0654(9) Uani 1 2 d . . .
F22 F 0.3008(6) 0.9896(2) 0.78902(18) 0.0715(9) Uani 1 2 d . . .
F23 F 0.0009(6) 1.0458(2) 0.7701(2) 0.0796(12) Uani 1 2 d . . .
F11' F 0.4439(5) 0.82522(17) -0.24736(18) 0.0577(8) Uani 1 2 d . . .
F12' F 0.2320(8) 0.7320(3) -0.2876(2) 0.0963(14) Uani 1 2 d . . .
F13' F 0.5642(9) 0.7095(2) -0.2679(2) 0.1123(19) Uani 1 2 d . . .
F21' F 0.4244(5) 0.6766(2) 0.26423(19) 0.0651(9) Uani 1 2 d . . .
F22' F 0.1276(5) 0.7381(2) 0.2639(2) 0.0667(9) Uani 1 2 d . . .
F23' F 0.4156(6) 0.8043(2) 0.26595(18) 0.0644(9) Uani 1 2 d . . .
N1 N -0.0316(4) 0.99901(18) 0.41562(19) 0.0261(6) Uani 1 2 d . . .
N2 N -0.0668(5) 1.00015(17) 0.5881(2) 0.0288(6) Uani 1 2 d . . .
N1' N 0.5672(5) 0.74833(17) -0.0788(2) 0.0316(7) Uani 1 2 d . . .
N2' N 0.5466(4) 0.73881(18) 0.0940(2) 0.0285(6) Uani 1 2 d . . .
C1 C -0.2050(6) 1.1113(2) 0.4925(3) 0.0338(8) Uani 1 2 d . . .
C2 C -0.1955(5) 1.0594(2) 0.4136(3) 0.0315(8) Uani 1 2 d . . .
H2A H -0.3332 1.0327 0.4044 0.041 Uiso 1 2 calc R . .
H2B H -0.1751 1.0944 0.3643 0.041 Uiso 1 2 calc R . .
C3 C -0.0652(5) 0.92075(19) 0.4559(2) 0.0229(6) Uani 1 2 d . . .
H3 H 0.0758 0.8959 0.4678 0.030 Uiso 1 2 calc R . .
C4 C -0.1962(6) 0.8633(2) 0.4000(3) 0.0313(8) Uani 1 2 d . . .
H4A H -0.1238 0.8530 0.3469 0.041 Uiso 1 2 calc R . .
H4B H -0.3351 0.8872 0.3852 0.041 Uiso 1 2 calc R . .
C5 C -0.2255(7) 0.7850(2) 0.4479(3) 0.0418(10) Uani 1 2 d . . .
H5A H -0.3164 0.7490 0.4129 0.054 Uiso 1 2 calc R . .
H5B H -0.0871 0.7588 0.4573 0.054 Uiso 1 2 calc R . .
C6 C -0.3228(7) 0.7982(2) 0.5316(3) 0.0436(10) Uani 1 2 d . . .
H6A H -0.3355 0.7467 0.5612 0.057 Uiso 1 2 calc R . .
H6B H -0.4660 0.8204 0.5221 0.057 Uiso 1 2 calc R . .
C7 C -0.1900(7) 0.8554(2) 0.5872(3) 0.0402(10) Uani 1 2 d . . .
H7A H -0.2587 0.8644 0.6414 0.052 Uiso 1 2 calc R . .
H7B H -0.0493 0.8321 0.5999 0.052 Uiso 1 2 calc R . .
C8 C -0.1679(5) 0.9339(2) 0.5404(2) 0.0277(7) Uani 1 2 d . . .
H8 H -0.3147 0.9519 0.5258 0.036 Uiso 1 2 calc R . .
C9 C -0.1718(6) 1.0783(2) 0.5802(3) 0.0351(9) Uani 1 2 d . . .
H9A H -0.0878 1.1171 0.6143 0.046 Uiso 1 2 calc R . .
H9B H -0.3108 1.0740 0.6057 0.046 Uiso 1 2 calc R . .
C1' C 0.7251(6) 0.6339(2) 0.0051(3) 0.0408(10) Uani 1 2 d . . .
C2' C 0.7401(6) 0.6904(2) -0.0697(3) 0.0406(10) Uani 1 2 d . . .
H2'A H 0.8746 0.7199 -0.0636 0.053 Uiso 1 2 calc R . .
H2'B H 0.7436 0.6586 -0.1222 0.053 Uiso 1 2 calc R . .
C3' C 0.5824(5) 0.82558(19) -0.0323(2) 0.0277(7) Uani 1 2 d . . .
H3' H 0.4380 0.8490 -0.0318 0.036 Uiso 1 2 calc R . .
C4' C 0.7247(6) 0.8856(2) -0.0732(3) 0.0386(9) Uani 1 2 d . . .
H4'A H 0.6728 0.8964 -0.1320 0.050 Uiso 1 2 calc R . .
H4'B H 0.8694 0.8642 -0.0749 0.050 Uiso 1 2 calc R . .
C5' C 0.7249(7) 0.9625(2) -0.0212(3) 0.0443(11) Uani 1 2 d . . .
H5'A H 0.8214 1.0014 -0.0461 0.058 Uiso 1 2 calc R . .
H5'B H 0.5818 0.9856 -0.0238 0.058 Uiso 1 2 calc R . .
C6' C 0.7932(7) 0.9479(2) 0.0703(3) 0.0445(11) Uani 1 2 d . . .
H6'A H 0.7855 0.9984 0.1021 0.058 Uiso 1 2 calc R . .
H6'B H 0.9414 0.9298 0.0733 0.058 Uiso 1 2 calc R . .
C7' C 0.6553(7) 0.8854(2) 0.1118(3) 0.0387(9) Uani 1 2 d . . .
H7'A H 0.7107 0.8743 0.1700 0.050 Uiso 1 2 calc R . .
H7'B H 0.5098 0.9056 0.1150 0.050 Uiso 1 2 calc R . .
C8' C 0.6558(5) 0.8093(2) 0.0594(2) 0.0281(7) Uani 1 2 d . . .
H8' H 0.8070 0.7935 0.0570 0.037 Uiso 1 2 calc R . .
C9' C 0.6567(7) 0.6619(2) 0.0911(3) 0.0395(10) Uani 1 2 d . . .
H9'A H 0.5635 0.6207 0.1140 0.051 Uiso 1 2 calc R . .
H9'B H 0.7833 0.6650 0.1295 0.051 Uiso 1 2 calc R . .
C11 C 0.1735(8) 1.0110(3) 0.2678(3) 0.0460(11) Uani 1 2 d . . .
C21 C 0.1218(9) 0.9863(3) 0.7451(3) 0.0506(12) Uani 1 2 d . . .
C11' C 0.4036(10) 0.7479(3) -0.2404(3) 0.0574(13) Uani 1 2 d . . .
C21' C 0.3199(8) 0.7400(3) 0.2352(3) 0.0462(10) Uani 1 2 d . . .

loop_
_atom_site_aniso_label
_atom_site_aniso_U_11
_atom_site_aniso_U_22
_atom_site_aniso_U_33
_atom_site_aniso_U_23
_atom_site_aniso_U_13
_atom_site_aniso_U_12
S1 0.0234(4) 0.0372(5) 0.0333(5) 0.0045(4) 0.0029(3) -0.0070(4)
S2 0.0349(5) 0.0339(5) 0.0330(5) -0.0009(4) -0.0018(4) -0.0019(4)
S1' 0.0414(5) 0.0301(5) 0.0330(5) -0.0051(3) 0.0058(4) -0.0105(4)
S2' 0.0229(4) 0.0304(4) 0.0332(4) -0.0007(4) 0.0023(3) 0.0011(3)
O1 0.065(2) 0.0280(15) 0.076(2) -0.0008(15) -0.0053(18) 0.0156(15)
O1' 0.0476(19) 0.0213(14) 0.100(3) -0.0045(16) 0.0128(18) 0.0094(13)
O11 0.0517(19) 0.0418(17) 0.0494(18) 0.0013(14) 0.0088(15) -0.0229(14)
O12 0.0177(13) 0.068(2) 0.0537(18) 0.0203(16) 0.0057(11) 0.0021(13)
O21 0.052(2) 0.0419(18) 0.067(2) 0.0011(16) -0.0098(16) -0.0168(15)
O22 0.0335(15) 0.0454(16) 0.0355(15) 0.0008(13) -0.0002(11) 0.0081(12)
O11' 0.073(2) 0.0301(16) 0.060(2) -0.0030(14) 0.0007(18) -0.0206(15)
O12' 0.0286(14) 0.0539(18) 0.0438(17) -0.0080(14) 0.0031(12) -0.0076(13)
O21' 0.0264(14) 0.0393(16) 0.0591(19) -0.0050(14) 0.0073(13) -0.0111(12)
O22' 0.0241(13) 0.0393(15) 0.0412(15) 0.0010(12) 0.0026(11) 0.0102(11)
F11 0.092(2) 0.069(2) 0.0394(15) 0.0109(14) -0.0081(15) 0.0180(18)
F12 0.081(2) 0.085(2) 0.0584(19) 0.0046(17) 0.0427(17) -0.0131(19)
F13 0.084(2) 0.0487(16) 0.0449(16) -0.0100(12) 0.0100(15) -0.0015(15)
F21 0.085(2) 0.073(2) 0.0400(15) 0.0120(14) 0.0181(15) 0.0010(18)
F22 0.099(3) 0.072(2) 0.0409(15) -0.0112(15) -0.0258(15) 0.016(2)
F23 0.105(3) 0.086(3) 0.0469(17) -0.0182(16) 0.0050(17) 0.046(2)
F11' 0.077(2) 0.0476(16) 0.0495(16) 0.0134(13) 0.0137(14) 0.0023(14)
F12' 0.161(4) 0.077(2) 0.0482(19) -0.0069(18) -0.028(2) -0.028(3)
F13' 0.192(5) 0.083(3) 0.068(2) 0.0174(19) 0.079(3) 0.067(3)
F21' 0.078(2) 0.065(2) 0.0520(18) 0.0237(15) 0.0055(15) 0.0206(17)
F22' 0.0687(19) 0.078(2) 0.0556(17) 0.0057(17) 0.0324(15) 0.0129(18)
F23' 0.090(2) 0.065(2) 0.0376(15) -0.0096(13) -0.0092(15) -0.0077(17)
N1 0.0168(13) 0.0242(14) 0.0375(16) 0.0037(12) 0.0017(11) -0.0003(11)
N2 0.0286(15) 0.0214(14) 0.0366(16) -0.0021(12) 0.0028(12) -0.0004(12)
N1' 0.0332(16) 0.0175(14) 0.0448(18) -0.0056(12) 0.0108(13) -0.0011(12)
N2' 0.0227(14) 0.0203(13) 0.0426(17) 0.0000(13) 0.0030(12) 0.0010(11)
C1 0.0170(16) 0.0300(19) 0.054(2) -0.0009(16) -0.0016(15) 0.0038(13)
C2 0.0212(17) 0.0238(16) 0.049(2) 0.0044(15) -0.0025(15) 0.0033(14)
C3 0.0181(15) 0.0186(14) 0.0320(17) 0.0009(13) 0.0005(12) 0.0017(11)
C4 0.0268(17) 0.0239(17) 0.043(2) -0.0026(15) -0.0030(15) 0.0009(13)
C5 0.041(2) 0.0182(17) 0.065(3) -0.0049(17) -0.006(2) -0.0004(15)
C6 0.044(2) 0.0224(18) 0.064(3) 0.0066(18) 0.007(2) -0.0131(17)
C7 0.046(2) 0.029(2) 0.047(2) 0.0067(17) 0.0153(19) -0.0105(17)
C8 0.0217(16) 0.0243(16) 0.0373(19) -0.0004(14) 0.0032(14) -0.0010(13)
C9 0.033(2) 0.0262(19) 0.047(2) -0.0065(16) 0.0021(16) 0.0045(14)
C1' 0.0208(18) 0.0237(18) 0.079(3) -0.0026(18) 0.0115(18) 0.0039(14)
C2' 0.0274(19) 0.0219(18) 0.074(3) -0.0068(18) 0.0223(19) 0.0021(14)
C3' 0.0224(16) 0.0167(15) 0.044(2) -0.0032(14) 0.0073(14) 0.0012(12)
C4' 0.0298(19) 0.0241(19) 0.062(3) 0.0055(17) 0.0071(18) -0.0034(15)
C5' 0.033(2) 0.0186(18) 0.081(3) 0.0043(19) -0.002(2) -0.0025(14)
C6' 0.036(2) 0.0238(18) 0.072(3) -0.0084(18) -0.012(2) -0.0026(15)
C7' 0.040(2) 0.0240(18) 0.051(2) -0.0132(16) -0.0105(18) -0.0005(15)
C8' 0.0194(16) 0.0190(16) 0.046(2) -0.0046(14) -0.0012(14) -0.0010(12)
C9' 0.033(2) 0.0217(18) 0.064(3) 0.0098(17) 0.0021(18) 0.0057(14)
C11 0.058(3) 0.044(3) 0.038(2) 0.0036(18) 0.010(2) 0.001(2)
C21 0.069(3) 0.053(3) 0.029(2) -0.006(2) 0.001(2) 0.016(3)
C11' 0.093(4) 0.048(3) 0.032(2) -0.004(2) 0.012(2) 0.008(3)
C21' 0.052(3) 0.042(2) 0.044(2) 0.006(2) 0.0019(19) 0.005(2)

loop_
_geom_bond_atom_site_label_1
_geom_bond_atom_site_label_2
_geom_bond_distance
_geom_bond_site_symmetry_2
_geom_bond_publ_flag
S1 O11 1.410(3) . yes
S1 O12 1.424(3) . yes
S1 N1 1.601(3) . yes
S1 C11 1.838(5) . yes
S2 O22 1.416(3) . yes
S2 O21 1.436(3) . yes
S2 N2 1.606(3) . yes
S2 C21 1.832(4) . yes
S1' O12' 1.423(3) . yes
S1' O11' 1.428(3) . yes
S1' N1' 1.592(3) . yes
S1' C11' 1.824(5) . yes
S2' O22' 1.416(3) . yes
S2' O21' 1.423(3) . yes
S2' N2' 1.599(3) . yes
S2' C21' 1.831(5) . yes
O1 C1 1.204(5) . ?
O1' C1' 1.200(5) . ?
F11 C11 1.304(6) . ?
F12 C11 1.330(6) . ?
F13 C11 1.323(5) . ?
F21 C21 1.326(6) . ?
F22 C21 1.310(6) . ?
F23 C21 1.332(6) . ?
F11' C11' 1.330(6) . ?
F12' C11' 1.324(7) . ?
F13' C11' 1.301(7) . ?
F21' C21' 1.327(5) . ?
F22' C21' 1.323(6) . ?
F23' C21' 1.325(6) . ?
N1 C2 1.456(4) . ?
N1 C3 1.482(4) . ?
N2 C9 1.477(5) . ?
N2 C8 1.478(4) . ?
N1' C2' 1.471(5) . ?
N1' C3' 1.495(4) . ?
N2' C9' 1.473(5) . ?
N2' C8' 1.490(5) . ?
C1 C9 1.502(6) . ?
C1 C2 1.527(6) . ?
C3 C8 1.529(5) . ?
C3 C4 1.532(5) . ?
C4 C5 1.535(5) . ?
C5 C6 1.503(7) . ?
C6 C7 1.532(6) . ?
C7 C8 1.523(5) . ?
C1' C9' 1.520(7) . ?
C1' C2' 1.523(6) . ?
C3' C4' 1.519(5) . ?
C3' C8' 1.530(5) . ?
C4' C5' 1.533(6) . ?
C5' C6' 1.513(7) . ?
C6' C7' 1.535(6) . ?
C7' C8' 1.525(5) . ?

loop_
_cod_related_entry_id
_cod_related_entry_database
_cod_related_entry_code
1 ChemSpider 9201597
